data_1555513
loop_
_publ_author_name
'Zheng, Jing'
'Zhang, Yan'
'Wang, Dahai'
'Cui, Sunliang'

_publ_section_title
;
 Silver(I)-Mediated Phosphorylation/Cyclization Cascade of N-Cyanamide
 Alkenes for Divergent Access to Quinazolinones and
 Dihydroisoquinolinones.
;
_journal_issue 8
_journal_name_full 'Organic letters'
_journal_page_first 1768
_journal_page_last 1771
_journal_paper_doi 10.1021/acs.orglett.6b00481
_journal_volume 18
_journal_year 2016
_chemical_formula_sum 'C26 H22 N3 O2 P'
_chemical_formula_weight 439.44
_space_group_IT_number 14
_space_group_name_Hall '-P 2ybc'
_space_group_name_H-M_alt 'P 1 21/c 1'
_symmetry_cell_setting monoclinic
_symmetry_space_group_name_H-M 'P 1 21/c 1'
_atom_sites_solution_hydrogens geom
_atom_sites_solution_primary direct
_atom_sites_solution_secondary difmap
_audit_creation_method SHELXL-97
_cell_angle_alpha 90.00
_cell_angle_beta 120.672(4)
_cell_angle_gamma 90.00
_cell_formula_units_Z 4
_cell_length_a 10.7040(7)
_cell_length_b 21.3272(11)
_cell_length_c 11.2625(6)
_cell_measurement_reflns_used 4968
_cell_measurement_temperature 293(2)
_cell_measurement_theta_max 27.4972
_cell_measurement_theta_min 2.4098
_cell_volume 2211.4(2)
_computing_cell_refinement 'CrystalClear (Rigaku Inc., 2008)'
_computing_data_collection 'CrystalClear (Rigaku Inc., 2008)'
_computing_data_reduction 'CrystalClear (Rigaku Inc., 2008)'
_computing_structure_refinement 'SHELXL-97 (Sheldrick, 1997)'
_computing_structure_solution 'SHELXS-97 (Sheldrick, 1990)'
_diffrn_ambient_temperature 293(2)
_diffrn_detector_area_resol_mean 14.6306
_diffrn_measured_fraction_theta_full 0.997
_diffrn_measured_fraction_theta_max 0.997
_diffrn_measurement_device_type 'Mercury70 (2x2 bin mode)'
_diffrn_measurement_method CCD_Profile_fitting
_diffrn_radiation_monochromator graphite
_diffrn_radiation_source 'fine-focus sealed tube'
_diffrn_radiation_type MoK\a
_diffrn_radiation_wavelength 0.71073
_diffrn_reflns_av_R_equivalents 0.0201
_diffrn_reflns_av_sigmaI/netI 0.0200
_diffrn_reflns_limit_h_max 13
_diffrn_reflns_limit_h_min -13
_diffrn_reflns_limit_k_max 27
_diffrn_reflns_limit_k_min -27
_diffrn_reflns_limit_l_max 14
_diffrn_reflns_limit_l_min -13
_diffrn_reflns_number 16950
_diffrn_reflns_theta_full 27.49
_diffrn_reflns_theta_max 27.49
_diffrn_reflns_theta_min 2.41
_exptl_absorpt_coefficient_mu 0.153
_exptl_absorpt_correction_T_max 1.0000
_exptl_absorpt_correction_T_min 0.9569
_exptl_absorpt_correction_type multi-scan
_exptl_crystal_colour White
_exptl_crystal_density_diffrn 1.320
_exptl_crystal_density_method 'not measured'
_exptl_crystal_description Prism
_exptl_crystal_F_000 920
_exptl_crystal_size_max 0.4000
_exptl_crystal_size_mid 0.4000
_exptl_crystal_size_min 0.2500
_refine_diff_density_max 0.245
_refine_diff_density_min -0.287
_refine_diff_density_rms 0.037
_refine_ls_extinction_method none
_refine_ls_goodness_of_fit_ref 1.020
_refine_ls_hydrogen_treatment constr
_refine_ls_matrix_type full
_refine_ls_number_parameters 290
_refine_ls_number_reflns 5059
_refine_ls_number_restraints 0
_refine_ls_restrained_S_all 1.020
_refine_ls_R_factor_all 0.0510
_refine_ls_R_factor_gt 0.0422
_refine_ls_shift/su_max 0.002
_refine_ls_shift/su_mean 0.000
_refine_ls_structure_factor_coef Fsqd
_refine_ls_weighting_details 'calc w=1/[\s^2^(Fo^2^)+(0.0446P)^2^+0.7749P] where P=(Fo^2^+2Fc^2^)/3'
_refine_ls_weighting_scheme calc
_refine_ls_wR_factor_gt 0.0994
_refine_ls_wR_factor_ref 0.1052
_reflns_number_gt 4324
_reflns_number_total 5059
_reflns_threshold_expression >2sigma(I)
_cod_data_source_file ol6b00481_si_003.cif
_cod_data_source_block platon
_cod_depositor_comments
;
The following automatic conversions were performed:

data item '_exptl_absorpt_correction_type' value 'Multi-scan' was
changed to 'multi-scan' in accordance with the
/home/saulius/struct/COD-crude-data/automatic-downloads/DataCite-retrospective/ACS/depositions/lib/dictionaries/cif_core.dic
dictionary named 'cif_core.dic' version 2.4.2 last updated on
2011-04-26.

Automatic conversion script
Id: cif_fix_values 6909 2019-04-08 15:41:33Z antanas 
;
_cod_original_sg_symbol_H-M P21/c
_cod_database_code 1555513

loop_
_symmetry_equiv_pos_as_xyz
'x, y, z'
'-x, y+1/2, -z+1/2'
'-x, -y, -z'
'x, -y-1/2, z-1/2'

loop_
_atom_site_label
_atom_site_type_symbol
_atom_site_fract_x
_atom_site_fract_y
_atom_site_fract_z
_atom_site_U_iso_or_equiv
_atom_site_adp_type
_atom_site_occupancy
_atom_site_symmetry_multiplicity
_atom_site_calc_flag
_atom_site_refinement_flags
P1 P -0.14603(4) -0.154032(17) -0.55970(4) 0.03439(11) Uani 1 1 d .
O1 O -0.43788(12) 0.08260(5) -0.45762(12) 0.0482(3) Uani 1 1 d .
O2 O -0.07375(12) -0.10960(5) -0.60751(12) 0.0447(3) Uani 1 1 d .
N1 N -0.12762(14) -0.06717(6) -0.15662(13) 0.0427(3) Uani 1 1 d .
N2 N -0.29296(15) 0.03024(6) -0.51872(14) 0.0408(3) Uani 1 1 d .
N3 N -0.3955(2) 0.08911(9) -0.73932(19) 0.0758(5) Uani 1 1 d .
C1 C -0.28076(17) 0.01169(7) -0.17915(16) 0.0399(3) Uani 1 1 d .
C2 C -0.35688(19) 0.04994(8) -0.13653(18) 0.0492(4) Uani 1 1 d .
H2A H -0.4181 0.0815 -0.1936 0.059 Uiso 1 1 calc R
C3 C -0.3387(2) 0.03966(9) -0.0076(2) 0.0590(5) Uani 1 1 d .
H3A H -0.3897 0.0643 0.0216 0.071 Uiso 1 1 calc R
C4 C -0.2456(2) -0.00686(10) 0.0798(2) 0.0628(5) Uani 1 1 d .
H4A H -0.2343 -0.0120 0.1667 0.075 Uiso 1 1 calc R
C5 C -0.1697(2) -0.04543(9) 0.04040(19) 0.0561(4) Uani 1 1 d .
H5A H -0.1080 -0.0766 0.0986 0.067 Uiso 1 1 calc R
C6 C -0.18964(18) -0.03575(7) -0.09033(16) 0.0433(4) Uani 1 1 d .
C7 C -0.0200(2) -0.11720(8) -0.0948(2) 0.0562(5) Uani 1 1 d .
H7A H 0.0034 -0.1326 -0.1613 0.084 Uiso 1 1 calc R
H7B H -0.0588 -0.1508 -0.0665 0.084 Uiso 1 1 calc R
H7C H 0.0662 -0.1012 -0.0159 0.084 Uiso 1 1 calc R
C8 C -0.17523(16) -0.04012(7) -0.28150(15) 0.0365(3) Uani 1 1 d .
C9 C -0.26919(16) 0.00834(7) -0.30106(15) 0.0364(3) Uani 1 1 d .
C10 C -0.34205(16) 0.04396(7) -0.42617(15) 0.0364(3) Uani 1 1 d .
C11 C -0.3506(2) 0.06253(8) -0.63746(19) 0.0490(4) Uani 1 1 d .
C12 C -0.15149(17) -0.00140(7) -0.47082(18) 0.0429(4) Uani 1 1 d .
H12A H -0.0731 0.0275 -0.4151 0.051 Uiso 1 1 calc R
H12B H -0.1439 -0.0132 -0.5501 0.051 Uiso 1 1 calc R
C13 C -0.13623(16) -0.05954(7) -0.38619(16) 0.0367(3) Uani 1 1 d .
H13A H -0.0344 -0.0730 -0.3378 0.044 Uiso 1 1 calc R
C14 C -0.23179(16) -0.11426(7) -0.47750(16) 0.0378(3) Uani 1 1 d .
H14A H -0.3256 -0.0982 -0.5477 0.045 Uiso 1 1 calc R
H14B H -0.2476 -0.1439 -0.4211 0.045 Uiso 1 1 calc R
C15 C -0.02027(16) -0.20965(7) -0.43601(15) 0.0368(3) Uani 1 1 d .
C16 C -0.05714(19) -0.25059(8) -0.36162(17) 0.0448(4) Uani 1 1 d .
H16A H -0.1475 -0.2472 -0.3690 0.054 Uiso 1 1 calc R
C17 C 0.0392(2) -0.29599(9) -0.27742(17) 0.0528(4) Uani 1 1 d .
H17A H 0.0136 -0.3232 -0.2288 0.063 Uiso 1 1 calc R
C18 C 0.1738(2) -0.30102(10) -0.26547(19) 0.0618(5) Uani 1 1 d .
H18A H 0.2380 -0.3322 -0.2102 0.074 Uiso 1 1 calc R
C19 C 0.2134(2) -0.26006(10) -0.3350(2) 0.0646(5) Uani 1 1 d .
H19A H 0.3051 -0.2630 -0.3248 0.077 Uiso 1 1 calc R
C20 C 0.11706(17) -0.21454(9) -0.42009(18) 0.0491(4) Uani 1 1 d .
H20A H 0.1443 -0.1870 -0.4670 0.059 Uiso 1 1 calc R
C21 C -0.28458(16) -0.19835(7) -0.70369(16) 0.0375(3) Uani 1 1 d .
C22 C -0.3551(2) -0.16846(9) -0.83140(18) 0.0527(4) Uani 1 1 d .
H22A H -0.3348 -0.1266 -0.8379 0.063 Uiso 1 1 calc R
C23 C -0.4551(2) -0.20049(11) -0.9489(2) 0.0674(6) Uani 1 1 d .
H23A H -0.5028 -0.1801 -1.0338 0.081 Uiso 1 1 calc R
C24 C -0.4835(2) -0.26243(11) -0.9393(2) 0.0697(6) Uani 1 1 d .
H24A H -0.5495 -0.2841 -1.0184 0.084 Uiso 1 1 calc R
C25 C -0.4159(2) -0.29260(10) -0.8151(2) 0.0630(5) Uani 1 1 d .
H25A H -0.4362 -0.3346 -0.8100 0.076 Uiso 1 1 calc R
C26 C -0.31710(19) -0.26080(8) -0.69648(19) 0.0492(4) Uani 1 1 d .
H26A H -0.2724 -0.2813 -0.6118 0.059 Uiso 1 1 calc R

loop_
_atom_site_aniso_label
_atom_site_aniso_U_11
_atom_site_aniso_U_22
_atom_site_aniso_U_33
_atom_site_aniso_U_23
_atom_site_aniso_U_13
_atom_site_aniso_U_12
P1 0.0408(2) 0.02922(19) 0.0401(2) -0.00443(15) 0.02568(17) -0.00475(14)
O1 0.0500(6) 0.0482(7) 0.0501(7) 0.0046(5) 0.0281(5) 0.0140(5)
O2 0.0575(7) 0.0349(6) 0.0566(7) -0.0036(5) 0.0398(6) -0.0086(5)
N1 0.0476(7) 0.0372(7) 0.0408(7) -0.0008(5) 0.0207(6) 0.0035(6)
N2 0.0529(8) 0.0352(7) 0.0454(7) 0.0026(5) 0.0332(6) 0.0032(5)
N3 0.1144(16) 0.0708(12) 0.0604(11) 0.0154(9) 0.0577(11) 0.0197(11)
C1 0.0446(8) 0.0394(8) 0.0390(8) -0.0040(6) 0.0238(7) -0.0026(6)
C2 0.0554(10) 0.0517(10) 0.0491(9) -0.0046(8) 0.0329(8) 0.0025(8)
C3 0.0759(12) 0.0628(12) 0.0569(11) -0.0081(9) 0.0473(10) 0.0002(10)
C4 0.0875(14) 0.0672(12) 0.0471(10) -0.0035(9) 0.0442(10) -0.0080(11)
C5 0.0728(12) 0.0528(10) 0.0429(9) 0.0035(8) 0.0295(9) -0.0022(9)
C6 0.0499(9) 0.0407(8) 0.0400(8) -0.0035(6) 0.0235(7) -0.0034(7)
C7 0.0593(11) 0.0468(10) 0.0545(10) 0.0085(8) 0.0232(9) 0.0117(8)
C8 0.0382(7) 0.0329(7) 0.0381(7) -0.0054(6) 0.0192(6) -0.0034(6)
C9 0.0398(7) 0.0354(7) 0.0368(7) -0.0043(6) 0.0217(6) -0.0006(6)
C10 0.0398(7) 0.0337(7) 0.0399(8) -0.0067(6) 0.0233(6) -0.0034(6)
C11 0.0703(11) 0.0401(9) 0.0503(10) -0.0004(7) 0.0407(9) 0.0022(8)
C12 0.0475(8) 0.0346(8) 0.0608(10) -0.0053(7) 0.0379(8) -0.0041(6)
C13 0.0362(7) 0.0322(7) 0.0448(8) -0.0062(6) 0.0228(6) -0.0014(6)
C14 0.0422(8) 0.0325(7) 0.0466(8) -0.0063(6) 0.0283(7) -0.0043(6)
C15 0.0416(8) 0.0358(7) 0.0348(7) -0.0062(6) 0.0209(6) -0.0056(6)
C16 0.0531(9) 0.0444(9) 0.0435(8) -0.0029(7) 0.0295(8) -0.0056(7)
C17 0.0666(11) 0.0490(10) 0.0378(8) 0.0011(7) 0.0230(8) -0.0080(8)
C18 0.0559(11) 0.0593(12) 0.0468(10) 0.0077(8) 0.0093(8) 0.0029(9)
C19 0.0378(9) 0.0789(14) 0.0643(12) 0.0085(10) 0.0169(8) 0.0027(9)
C20 0.0403(8) 0.0576(10) 0.0484(9) 0.0032(8) 0.0219(7) -0.0061(7)
C21 0.0392(7) 0.0360(8) 0.0420(8) -0.0065(6) 0.0240(6) -0.0010(6)
C22 0.0588(10) 0.0471(9) 0.0467(9) -0.0002(7) 0.0231(8) 0.0070(8)
C23 0.0616(12) 0.0807(15) 0.0431(10) -0.0045(10) 0.0145(9) 0.0120(10)
C24 0.0511(11) 0.0810(15) 0.0576(12) -0.0258(11) 0.0137(9) -0.0066(10)
C25 0.0614(11) 0.0535(11) 0.0722(13) -0.0203(10) 0.0325(10) -0.0197(9)
C26 0.0517(9) 0.0446(9) 0.0511(9) -0.0070(7) 0.0260(8) -0.0113(7)

loop_
_atom_type_symbol
_atom_type_description
_atom_type_scat_dispersion_real
_atom_type_scat_dispersion_imag
_atom_type_scat_source
C C 0.0033 0.0016 'International Tables Vol C Tables 4.2.6.8 and 6.1.1.4'
H H 0.0000 0.0000 'International Tables Vol C Tables 4.2.6.8 and 6.1.1.4'
N N 0.0061 0.0033 'International Tables Vol C Tables 4.2.6.8 and 6.1.1.4'
O O 0.0106 0.0060 'International Tables Vol C Tables 4.2.6.8 and 6.1.1.4'
P P 0.1023 0.0942 'International Tables Vol C Tables 4.2.6.8 and 6.1.1.4'

loop_
_geom_angle_atom_site_label_1
_geom_angle_atom_site_label_2
_geom_angle_atom_site_label_3
_geom_angle
O2 P1 C15 112.21(7)
O2 P1 C21 110.40(7)
C15 P1 C21 107.27(7)
O2 P1 C14 112.29(7)
C15 P1 C14 106.65(7)
C21 P1 C14 107.77(7)
C8 N1 C6 108.69(13)
C8 N1 C7 126.38(14)
C6 N1 C7 124.74(14)
C11 N2 C10 118.19(13)
C11 N2 C12 117.42(13)
C10 N2 C12 121.24(13)
C2 C1 C6 119.27(15)
C2 C1 C9 134.69(15)
C6 C1 C9 106.03(13)
C3 C2 C1 118.29(17)
C3 C2 H2A 120.9
C1 C2 H2A 120.9
C2 C3 C4 121.43(17)
C2 C3 H3A 119.3
C4 C3 H3A 119.3
C5 C4 C3 121.59(17)
C5 C4 H4A 119.2
C3 C4 H4A 119.2
C4 C5 C6 117.04(18)
C4 C5 H5A 121.5
C6 C5 H5A 121.5
C5 C6 N1 129.51(16)
C5 C6 C1 122.37(16)
N1 C6 C1 108.12(13)
N1 C7 H7A 109.5
N1 C7 H7B 109.5
H7A C7 H7B 109.5
N1 C7 H7C 109.5
H7A C7 H7C 109.5
H7B C7 H7C 109.5
N1 C8 C9 110.00(13)
N1 C8 C13 126.25(13)
C9 C8 C13 123.75(14)
C8 C9 C10 122.79(13)
C8 C9 C1 107.15(13)
C10 C9 C1 129.99(13)
O1 C10 N2 119.92(14)
O1 C10 C9 126.86(14)
N2 C10 C9 113.22(13)
N3 C11 N2 177.3(2)
N2 C12 C13 111.20(12)
N2 C12 H12A 109.4
C13 C12 H12A 109.4
N2 C12 H12B 109.4
C13 C12 H12B 109.4
H12A C12 H12B 108.0
C8 C13 C12 106.51(12)
C8 C13 C14 112.15(12)
C12 C13 C14 112.03(13)
C8 C13 H13A 108.7
C12 C13 H13A 108.7
C14 C13 H13A 108.7
C13 C14 P1 110.92(10)
C13 C14 H14A 109.5
P1 C14 H14A 109.5
C13 C14 H14B 109.5
P1 C14 H14B 109.5
H14A C14 H14B 108.0
C20 C15 C16 118.58(15)
C20 C15 P1 118.21(12)
C16 C15 P1 123.10(12)
C17 C16 C15 120.62(16)
C17 C16 H16A 119.7
C15 C16 H16A 119.7
C16 C17 C18 119.90(17)
C16 C17 H17A 120.0
C18 C17 H17A 120.0
C19 C18 C17 120.26(18)
C19 C18 H18A 119.9
C17 C18 H18A 119.9
C18 C19 C20 120.13(18)
C18 C19 H19A 119.9
C20 C19 H19A 119.9
C19 C20 C15 120.47(17)
C19 C20 H20A 119.8
C15 C20 H20A 119.8
C26 C21 C22 118.65(15)
C26 C21 P1 124.33(13)
C22 C21 P1 116.86(12)
C23 C22 C21 120.59(18)
C23 C22 H22A 119.7
C21 C22 H22A 119.7
C24 C23 C22 119.57(19)
C24 C23 H23A 120.2
C22 C23 H23A 120.2
C25 C24 C23 120.82(18)
C25 C24 H24A 119.6
C23 C24 H24A 119.6
C24 C25 C26 120.12(19)
C24 C25 H25A 119.9
C26 C25 H25A 119.9
C25 C26 C21 120.23(18)
C25 C26 H26A 119.9
C21 C26 H26A 119.9

loop_
_geom_bond_atom_site_label_1
_geom_bond_atom_site_label_2
_geom_bond_distance
P1 O2 1.4870(11)
P1 C15 1.8018(16)
P1 C21 1.8080(15)
P1 C14 1.8129(15)
O1 C10 1.2190(18)
N1 C8 1.356(2)
N1 C6 1.397(2)
N1 C7 1.460(2)
N2 C11 1.342(2)
N2 C10 1.4168(19)
N2 C12 1.485(2)
N3 C11 1.143(2)
C1 C2 1.400(2)
C1 C6 1.407(2)
C1 C9 1.442(2)
C2 C3 1.380(3)
C2 H2A 0.9300
C3 C4 1.395(3)
C3 H3A 0.9300
C4 C5 1.378(3)
C4 H4A 0.9300
C5 C6 1.391(2)
C5 H5A 0.9300
C7 H7A 0.9600
C7 H7B 0.9600
C7 H7C 0.9600
C8 C9 1.379(2)
C8 C13 1.496(2)
C9 C10 1.432(2)
C12 C13 1.521(2)
C12 H12A 0.9700
C12 H12B 0.9700
C13 C14 1.547(2)
C13 H13A 0.9800
C14 H14A 0.9700
C14 H14B 0.9700
C15 C20 1.391(2)
C15 C16 1.399(2)
C16 C17 1.379(2)
C16 H16A 0.9300
C17 C18 1.381(3)
C17 H17A 0.9300
C18 C19 1.376(3)
C18 H18A 0.9300
C19 C20 1.384(3)
C19 H19A 0.9300
C20 H20A 0.9300
C21 C26 1.389(2)
C21 C22 1.392(2)
C22 C23 1.385(3)
C22 H22A 0.9300
C23 C24 1.372(3)
C23 H23A 0.9300
C24 C25 1.365(3)
C24 H24A 0.9300
C25 C26 1.386(2)
C25 H25A 0.9300
C26 H26A 0.9300

loop_
_geom_torsion_atom_site_label_1
_geom_torsion_atom_site_label_2
_geom_torsion_atom_site_label_3
_geom_torsion_atom_site_label_4
_geom_torsion
C6 C1 C2 C3 0.3(2)
C9 C1 C2 C3 -178.85(18)
C1 C2 C3 C4 1.0(3)
C2 C3 C4 C5 -1.3(3)
C3 C4 C5 C6 0.3(3)
C4 C5 C6 N1 179.82(17)
C4 C5 C6 C1 1.0(3)
C8 N1 C6 C5 -177.90(17)
C7 N1 C6 C5 -2.7(3)
C8 N1 C6 C1 1.05(17)
C7 N1 C6 C1 176.27(15)
C2 C1 C6 C5 -1.3(2)
C9 C1 C6 C5 178.05(16)
C2 C1 C6 N1 179.63(14)
C9 C1 C6 N1 -0.99(17)
C6 N1 C8 C9 -0.68(17)
C7 N1 C8 C9 -175.80(15)
C6 N1 C8 C13 -179.55(14)
C7 N1 C8 C13 5.3(2)
N1 C8 C9 C10 -177.19(13)
C13 C8 C9 C10 1.7(2)
N1 C8 C9 C1 0.05(17)
C13 C8 C9 C1 178.95(13)
C2 C1 C9 C8 179.83(18)
C6 C1 C9 C8 0.59(17)
C2 C1 C9 C10 -3.2(3)
C6 C1 C9 C10 177.56(15)
C11 N2 C10 O1 2.6(2)
C12 N2 C10 O1 162.02(14)
C11 N2 C10 C9 -177.81(14)
C12 N2 C10 C9 -18.38(19)
C8 C9 C10 O1 171.41(15)
C1 C9 C10 O1 -5.1(3)
C8 C9 C10 N2 -8.2(2)
C1 C9 C10 N2 175.29(14)
C10 N2 C11 N3 168(5)
C12 N2 C11 N3 7(5)
C11 N2 C12 C13 -151.01(14)
C10 N2 C12 C13 49.41(18)
N1 C8 C13 C12 -153.49(15)
C9 C8 C13 C12 27.79(19)
N1 C8 C13 C14 83.60(18)
C9 C8 C13 C14 -95.11(17)
N2 C12 C13 C8 -49.12(16)
N2 C12 C13 C14 73.85(16)
C8 C13 C14 P1 -160.39(11)
C12 C13 C14 P1 79.88(13)
O2 P1 C14 C13 -39.68(13)
C15 P1 C14 C13 83.62(12)
C21 P1 C14 C13 -161.47(11)
O2 P1 C15 C20 -13.02(15)
C21 P1 C15 C20 108.39(13)
C14 P1 C15 C20 -136.36(13)
O2 P1 C15 C16 170.94(12)
C21 P1 C15 C16 -67.66(14)
C14 P1 C15 C16 47.59(14)
C20 C15 C16 C17 -1.9(2)
P1 C15 C16 C17 174.18(13)
C15 C16 C17 C18 0.4(3)
C16 C17 C18 C19 1.4(3)
C17 C18 C19 C20 -1.6(3)
C18 C19 C20 C15 0.1(3)
C16 C15 C20 C19 1.6(3)
P1 C15 C20 C19 -174.63(15)
O2 P1 C21 C26 144.17(14)
C15 P1 C21 C26 21.63(16)
C14 P1 C21 C26 -92.87(15)
O2 P1 C21 C22 -31.16(14)
C15 P1 C21 C22 -153.69(13)
C14 P1 C21 C22 91.81(14)
C26 C21 C22 C23 -0.3(3)
P1 C21 C22 C23 175.34(15)
C21 C22 C23 C24 -0.8(3)
C22 C23 C24 C25 1.0(3)
C23 C24 C25 C26 -0.1(3)
C24 C25 C26 C21 -1.0(3)
C22 C21 C26 C25 1.2(3)
P1 C21 C26 C25 -174.08(14)
